data_4347840
loop_
_publ_author_name
'Han, Zeyu'
'Bates, Joshua I.'
'Strehl, Dominik'
'Patrick, Brian O.'
'Gates, Derek P.'

_publ_section_title
;
 Homo- and Heteropolynuclear Complexes Containing Bidentate Bridging
 4-Phosphino-N-Heterocyclic Carbene Ligands.
;
_journal_issue 10
_journal_name_full 'Inorganic chemistry'
_journal_page_first 5071
_journal_page_last 5078
_journal_paper_doi 10.1021/acs.inorgchem.6b00686
_journal_volume 55
_journal_year 2016
_chemical_formula_moiety 'C86 H90 Au Cl N4 P2, 2(C H2 Cl2), H2 O'
_chemical_formula_sum 'C88 H96 Au Cl5 N4 O P2'
_chemical_formula_weight 1661.84
_space_group_IT_number 14
_space_group_name_Hall '-P 2yn'
_space_group_name_H-M_alt 'P 1 21/n 1'
_symmetry_cell_setting monoclinic
_symmetry_space_group_name_H-M 'P 1 21/n 1'
_atom_sites_solution_hydrogens geom
_atom_sites_solution_primary direct
_atom_sites_solution_secondary difmap
_audit_creation_method SHELXL-97
_cell_angle_alpha 90.00
_cell_angle_beta 108.149(2)
_cell_angle_gamma 90.00
_cell_formula_units_Z 4
_cell_length_a 17.3805(14)
_cell_length_b 26.341(2)
_cell_length_c 18.4972(14)
_cell_measurement_reflns_used 13713
_cell_measurement_temperature 100(2)
_cell_measurement_theta_max 24.7
_cell_measurement_theta_min 1.4
_cell_volume 8047.1(11)
_computing_structure_refinement 'SHELXL-97 (Sheldrick, 1997)'
_diffrn_ambient_temperature 100(2)
_diffrn_measured_fraction_theta_full 0.998
_diffrn_measured_fraction_theta_max 0.998
_diffrn_measurement_device_type 'Bruker X8 APEX 2'
_diffrn_measurement_method 'area detector'
_diffrn_radiation_monochromator graphite
_diffrn_radiation_source 'fine-focus sealed tube'
_diffrn_radiation_type MoK\a
_diffrn_radiation_wavelength 0.71073
_diffrn_reflns_av_R_equivalents 0.0372
_diffrn_reflns_av_sigmaI/netI 0.0361
_diffrn_reflns_limit_h_max 17
_diffrn_reflns_limit_h_min -20
_diffrn_reflns_limit_k_max 30
_diffrn_reflns_limit_k_min -30
_diffrn_reflns_limit_l_max 20
_diffrn_reflns_limit_l_min -21
_diffrn_reflns_number 59370
_diffrn_reflns_theta_full 24.72
_diffrn_reflns_theta_max 24.72
_diffrn_reflns_theta_min 1.39
_exptl_absorpt_coefficient_mu 2.082
_exptl_absorpt_correction_T_max 0.812
_exptl_absorpt_correction_T_min 0.747
_exptl_absorpt_correction_type multi-scan
_exptl_crystal_colour colourless
_exptl_crystal_density_diffrn 1.372
_exptl_crystal_density_method 'not measured'
_exptl_crystal_description irregular
_exptl_crystal_F_000 3416
_exptl_crystal_size_max 0.25
_exptl_crystal_size_mid 0.1
_exptl_crystal_size_min 0.1
_refine_diff_density_max 1.700
_refine_diff_density_min -1.707
_refine_diff_density_rms 0.173
_refine_ls_extinction_method none
_refine_ls_goodness_of_fit_ref 1.104
_refine_ls_hydrogen_treatment constr
_refine_ls_matrix_type full
_refine_ls_number_parameters 928
_refine_ls_number_reflns 13713
_refine_ls_number_restraints 0
_refine_ls_restrained_S_all 1.104
_refine_ls_R_factor_all 0.0600
_refine_ls_R_factor_gt 0.0363
_refine_ls_shift/su_max 0.004
_refine_ls_shift/su_mean 0.000
_refine_ls_structure_factor_coef Fsqd
_refine_ls_weighting_details 'calc w=1/[\s^2^(Fo^2^)+(0.0458P)^2^+13.6640P] where P=(Fo^2^+2Fc^2^)/3'
_refine_ls_weighting_scheme calc
_refine_ls_wR_factor_gt 0.0861
_refine_ls_wR_factor_ref 0.0964
_reflns_number_gt 10605
_reflns_number_total 13713
_reflns_threshold_expression >2sigma(I)
_cod_data_source_file ic6b00686_si_002.cif
_cod_data_source_block dg158_0m_Compound_4a
_cod_original_cell_volume 8047.2(11)
_cod_original_sg_symbol_H-M P21/n
_cod_database_code 4347840

loop_
_symmetry_equiv_pos_as_xyz
'x, y, z'
'-x+1/2, y+1/2, -z+1/2'
'-x, -y, -z'
'x-1/2, -y-1/2, z-1/2'

loop_
_atom_site_label
_atom_site_type_symbol
_atom_site_fract_x
_atom_site_fract_y
_atom_site_fract_z
_atom_site_U_iso_or_equiv
_atom_site_adp_type
_atom_site_occupancy
_atom_site_symmetry_multiplicity
_atom_site_calc_flag
_atom_site_refinement_flags
C1 C 0.2164(3) 0.89499(18) 0.6308(3) 0.0288(11) Uani 1 1 d .
H1 H 0.2742 0.9051 0.6406 0.035 Uiso 1 1 calc R
C2 C 0.2799(3) 0.95638(17) 0.8991(3) 0.0227(10) Uani 1 1 d .
C3 C 0.2561(3) 0.91310(18) 0.7882(2) 0.0259(10) Uani 1 1 d .
C4 C 0.2929(3) 0.95714(18) 0.7818(3) 0.0272(11) Uani 1 1 d .
H4 H 0.3069 0.9682 0.7387 0.033 Uiso 1 1 calc R
C5 C 0.2734(3) 0.80929(19) 0.7446(3) 0.0332(12) Uani 1 1 d .
C6 C 0.3425(3) 1.03308(17) 0.8674(3) 0.0254(11) Uani 1 1 d .
C7 C 0.2083(3) 0.87509(17) 0.8929(3) 0.0268(11) Uani 1 1 d .
C8 C 0.3578(3) 0.8084(2) 0.7555(3) 0.0389(13) Uani 1 1 d .
C9 C 0.4051(4) 0.8536(2) 0.7434(3) 0.0477(15) Uani 1 1 d .
H9A H 0.4624 0.8443 0.7557 0.072 Uiso 1 1 calc R
H9B H 0.3994 0.8814 0.7766 0.072 Uiso 1 1 calc R
H9C H 0.3844 0.8644 0.6902 0.072 Uiso 1 1 calc R
C10 C 0.4007(4) 0.7638(2) 0.7803(3) 0.0489(16) Uani 1 1 d .
H10 H 0.4574 0.7635 0.7882 0.059 Uiso 1 1 calc R
C11 C 0.3636(4) 0.7197(2) 0.7939(3) 0.0541(18) Uani 1 1 d .
C12 C 0.4110(5) 0.6708(2) 0.8197(4) 0.082(3) Uani 1 1 d .
H12A H 0.4175 0.6531 0.7754 0.124 Uiso 1 1 calc R
H12B H 0.3815 0.6490 0.8450 0.124 Uiso 1 1 calc R
H12C H 0.4644 0.6789 0.8553 0.124 Uiso 1 1 calc R
C13 C 0.2810(4) 0.7206(2) 0.7832(3) 0.0539(18) Uani 1 1 d .
H13 H 0.2551 0.6908 0.7929 0.065 Uiso 1 1 calc R
C14 C 0.2347(3) 0.76478(19) 0.7584(3) 0.0395(14) Uani 1 1 d .
C15 C 0.1452(4) 0.7622(2) 0.7505(3) 0.0476(15) Uani 1 1 d .
H15A H 0.1309 0.7274 0.7603 0.071 Uiso 1 1 calc R
H15B H 0.1132 0.7723 0.6989 0.071 Uiso 1 1 calc R
H15C H 0.1335 0.7853 0.7874 0.071 Uiso 1 1 calc R
C16 C 0.1939(3) 0.85546(18) 0.5672(3) 0.0289(11) Uani 1 1 d .
C17 C 0.2523(3) 0.83749(18) 0.5368(3) 0.0315(11) Uani 1 1 d .
H17 H 0.3064 0.8493 0.5562 0.038 Uiso 1 1 calc R
C18 C 0.2317(4) 0.8022(2) 0.4780(3) 0.0403(13) Uani 1 1 d .
H18 H 0.2721 0.7903 0.4575 0.048 Uiso 1 1 calc R
C19 C 0.1545(3) 0.78430(19) 0.4494(3) 0.0361(13) Uani 1 1 d .
H19 H 0.1410 0.7603 0.4090 0.043 Uiso 1 1 calc R
C20 C 0.0964(4) 0.8015(2) 0.4798(3) 0.0428(14) Uani 1 1 d .
H20 H 0.0427 0.7887 0.4609 0.051 Uiso 1 1 calc R
C21 C 0.1153(3) 0.8371(2) 0.5375(3) 0.0399(13) Uani 1 1 d .
H21 H 0.0743 0.8491 0.5570 0.048 Uiso 1 1 calc R
C22 C 0.1630(3) 0.94297(18) 0.6123(3) 0.0280(11) Uani 1 1 d .
C23 C 0.0881(3) 0.9456(2) 0.6239(3) 0.0337(12) Uani 1 1 d .
H23 H 0.0681 0.9169 0.6434 0.040 Uiso 1 1 calc R
C24 C 0.0416(3) 0.9896(2) 0.6075(3) 0.0374(13) Uani 1 1 d .
H24 H -0.0096 0.9907 0.6158 0.045 Uiso 1 1 calc R
C25 C 0.0700(4) 1.03157(19) 0.5791(3) 0.0396(13) Uani 1 1 d .
H25 H 0.0388 1.0618 0.5680 0.047 Uiso 1 1 calc R
C26 C 0.1440(3) 1.0291(2) 0.5669(3) 0.0425(14) Uani 1 1 d .
H26 H 0.1635 1.0577 0.5466 0.051 Uiso 1 1 calc R
C27 C 0.1909(3) 0.98505(19) 0.5840(3) 0.0357(12) Uani 1 1 d .
H27 H 0.2423 0.9841 0.5760 0.043 Uiso 1 1 calc R
C28 C 0.2910(3) 1.07499(18) 0.8570(3) 0.0282(11) Uani 1 1 d .
C29 C 0.1995(3) 1.0687(2) 0.8280(3) 0.0387(13) Uani 1 1 d .
H29A H 0.1736 1.1021 0.8238 0.058 Uiso 1 1 calc R
H29B H 0.1820 1.0476 0.8636 0.058 Uiso 1 1 calc R
H29C H 0.1838 1.0524 0.7779 0.058 Uiso 1 1 calc R
C30 C 0.3266(3) 1.12207(19) 0.8757(3) 0.0339(12) Uani 1 1 d .
H30 H 0.2929 1.1512 0.8691 0.041 Uiso 1 1 calc R
C31 C 0.4096(3) 1.12825(19) 0.9036(3) 0.0349(12) Uani 1 1 d .
C32 C 0.4461(4) 1.1805(2) 0.9260(4) 0.0492(15) Uani 1 1 d .
H32A H 0.4702 1.1822 0.9814 0.074 Uiso 1 1 calc R
H32B H 0.4037 1.2063 0.9092 0.074 Uiso 1 1 calc R
H32C H 0.4880 1.1867 0.9018 0.074 Uiso 1 1 calc R
C33 C 0.4581(3) 1.08538(19) 0.9113(3) 0.0359(12) Uani 1 1 d .
H33 H 0.5153 1.0893 0.9294 0.043 Uiso 1 1 calc R
C34 C 0.4262(3) 1.03728(18) 0.8938(3) 0.0302(11) Uani 1 1 d .
C35 C 0.4788(3) 0.99060(19) 0.9029(3) 0.0408(14) Uani 1 1 d .
H35A H 0.4665 0.9673 0.9390 0.061 Uiso 1 1 calc R
H35B H 0.5359 1.0005 0.9220 0.061 Uiso 1 1 calc R
H35C H 0.4682 0.9737 0.8535 0.061 Uiso 1 1 calc R
C36 C 0.2534(3) 0.83525(18) 0.9346(3) 0.0295(11) Uani 1 1 d .
C37 C 0.3430(3) 0.8302(2) 0.9492(3) 0.0394(13) Uani 1 1 d .
H37A H 0.3533 0.8170 0.9035 0.059 Uiso 1 1 calc R
H37B H 0.3656 0.8068 0.9916 0.059 Uiso 1 1 calc R
H37C H 0.3687 0.8636 0.9619 0.059 Uiso 1 1 calc R
C38 C 0.2119(4) 0.8001(2) 0.9655(3) 0.0424(14) Uani 1 1 d .
H38 H 0.2410 0.7721 0.9936 0.051 Uiso 1 1 calc R
C39 C 0.1304(4) 0.8046(2) 0.9568(3) 0.0455(15) Uani 1 1 d .
C40 C 0.0877(5) 0.7665(3) 0.9922(4) 0.074(2) Uani 1 1 d .
H40A H 0.1272 0.7506 1.0362 0.111 Uiso 1 1 calc R
H40B H 0.0621 0.7404 0.9547 0.111 Uiso 1 1 calc R
H40C H 0.0463 0.7839 1.0088 0.111 Uiso 1 1 calc R
C41 C 0.0881(4) 0.8455(2) 0.9150(3) 0.0429(14) Uani 1 1 d .
H41 H 0.0319 0.8487 0.9082 0.052 Uiso 1 1 calc R
C42 C 0.1258(3) 0.8817(2) 0.8830(3) 0.0320(12) Uani 1 1 d .
C43 C 0.0798(3) 0.9264(2) 0.8409(3) 0.0426(14) Uani 1 1 d .
H43A H 0.1019 0.9577 0.8681 0.064 Uiso 1 1 calc R
H43B H 0.0226 0.9232 0.8373 0.064 Uiso 1 1 calc R
H43C H 0.0849 0.9275 0.7896 0.064 Uiso 1 1 calc R
C44 C 0.2085(3) 1.07215(17) 1.3301(3) 0.0268(11) Uani 1 1 d .
H44 H 0.2676 1.0674 1.3568 0.032 Uiso 1 1 calc R
C45 C 0.2731(3) 1.00271(16) 1.1038(2) 0.0212(10) Uani 1 1 d .
C46 C 0.2485(3) 1.04933(16) 1.1980(2) 0.0226(10) Uani 1 1 d .
C47 C 0.2804(3) 1.00375(17) 1.2279(3) 0.0253(10) Uani 1 1 d .
H47 H 0.2912 0.9931 1.2792 0.030 Uiso 1 1 calc R
C48 C 0.2596(3) 1.15550(16) 1.2467(2) 0.0227(10) Uani 1 1 d .
C49 C 0.3228(3) 0.92407(16) 1.1758(3) 0.0262(11) Uani 1 1 d .
C50 C 0.2138(3) 1.08762(16) 1.0662(2) 0.0216(10) Uani 1 1 d .
C51 C 0.2198(3) 1.19909(17) 1.2090(2) 0.0247(10) Uani 1 1 d .
C52 C 0.1321(3) 1.19887(18) 1.1597(3) 0.0302(11) Uani 1 1 d .
H52A H 0.1158 1.2334 1.1415 0.045 Uiso 1 1 calc R
H52B H 0.0981 1.1868 1.1896 0.045 Uiso 1 1 calc R
H52C H 0.1257 1.1763 1.1161 0.045 Uiso 1 1 calc R
C53 C 0.2620(3) 1.24469(17) 1.2159(3) 0.0292(11) Uani 1 1 d .
H53 H 0.2344 1.2740 1.1908 0.035 Uiso 1 1 calc R
C54 C 0.3433(3) 1.24869(18) 1.2583(3) 0.0312(12) Uani 1 1 d .
C55 C 0.3871(4) 1.2988(2) 1.2641(3) 0.0426(14) Uani 1 1 d .
H55A H 0.4120 1.3076 1.3178 0.064 Uiso 1 1 calc R
H55B H 0.3484 1.3253 1.2389 0.064 Uiso 1 1 calc R
H55C H 0.4292 1.2959 1.2393 0.064 Uiso 1 1 calc R
C56 C 0.3821(3) 1.20556(19) 1.2942(3) 0.0315(11) Uani 1 1 d .
H56 H 0.4376 1.2078 1.3233 0.038 Uiso 1 1 calc R
C57 C 0.3432(3) 1.15898(18) 1.2897(3) 0.0284(11) Uani 1 1 d .
C58 C 0.3928(3) 1.11445(19) 1.3306(3) 0.0365(12) Uani 1 1 d .
H58A H 0.4504 1.1213 1.3393 0.055 Uiso 1 1 calc R
H58B H 0.3770 1.0838 1.2994 0.055 Uiso 1 1 calc R
H58C H 0.3831 1.1094 1.3795 0.055 Uiso 1 1 calc R
C59 C 0.1759(3) 1.11133(17) 1.3739(3) 0.0288(11) Uani 1 1 d .
C60 C 0.0952(3) 1.12473(18) 1.3504(3) 0.0376(13) Uani 1 1 d .
H60 H 0.0597 1.1102 1.3053 0.045 Uiso 1 1 calc R
C61 C 0.0649(4) 1.1591(2) 1.3918(4) 0.0458(15) Uani 1 1 d .
H61 H 0.0093 1.1685 1.3746 0.055 Uiso 1 1 calc R
C62 C 0.1160(4) 1.1796(2) 1.4582(4) 0.0511(17) Uani 1 1 d .
H62 H 0.0953 1.2022 1.4876 0.061 Uiso 1 1 calc R
C63 C 0.1964(5) 1.1674(2) 1.4814(3) 0.0529(17) Uani 1 1 d .
H63 H 0.2315 1.1818 1.5269 0.063 Uiso 1 1 calc R
C64 C 0.2277(4) 1.1334(2) 1.4384(3) 0.0412(13) Uani 1 1 d .
H64 H 0.2840 1.1259 1.4538 0.049 Uiso 1 1 calc R
C65 C 0.1661(3) 1.02100(18) 1.3272(3) 0.0301(11) Uani 1 1 d .
C66 C 0.1946(4) 0.98833(19) 1.3893(3) 0.0410(14) Uani 1 1 d .
H66 H 0.2397 0.9979 1.4313 0.049 Uiso 1 1 calc R
C67 C 0.1570(4) 0.9418(2) 1.3897(4) 0.0536(17) Uani 1 1 d .
H67 H 0.1761 0.9202 1.4327 0.064 Uiso 1 1 calc R
C68 C 0.0933(4) 0.9265(2) 1.3297(4) 0.0513(17) Uani 1 1 d .
H68 H 0.0691 0.8942 1.3305 0.062 Uiso 1 1 calc R
C69 C 0.0642(4) 0.9581(2) 1.2677(4) 0.0463(15) Uani 1 1 d .
H69 H 0.0195 0.9480 1.2258 0.056 Uiso 1 1 calc R
C70 C 0.1009(4) 1.00516(19) 1.2671(3) 0.0382(13) Uani 1 1 d .
H70 H 0.0805 1.0268 1.2243 0.046 Uiso 1 1 calc R
C71 C 0.4047(3) 0.91515(19) 1.2098(3) 0.0313(11) Uani 1 1 d .
C72 C 0.4619(3) 0.9576(2) 1.2444(3) 0.0416(13) Uani 1 1 d .
H72A H 0.4669 0.9608 1.2984 0.062 Uiso 1 1 calc R
H72B H 0.4411 0.9895 1.2182 0.062 Uiso 1 1 calc R
H72C H 0.5152 0.9503 1.2391 0.062 Uiso 1 1 calc R
C73 C 0.4306(4) 0.8648(2) 1.2135(3) 0.0385(13) Uani 1 1 d .
H73 H 0.4867 0.8576 1.2348 0.046 Uiso 1 1 calc R
C74 C 0.3774(4) 0.82533(18) 1.1873(3) 0.0383(13) Uani 1 1 d .
C75 C 0.4077(4) 0.7712(2) 1.1930(4) 0.0560(18) Uani 1 1 d .
H75A H 0.4266 0.7636 1.1495 0.084 Uiso 1 1 calc R
H75B H 0.3636 0.7480 1.1930 0.084 Uiso 1 1 calc R
H75C H 0.4525 0.7669 1.2403 0.084 Uiso 1 1 calc R
C76 C 0.2956(4) 0.83596(18) 1.1556(3) 0.0358(13) Uani 1 1 d .
H76 H 0.2586 0.8087 1.1383 0.043 Uiso 1 1 calc R
C77 C 0.2663(3) 0.88540(18) 1.1486(3) 0.0301(11) Uani 1 1 d .
C78 C 0.1775(3) 0.89660(19) 1.1135(3) 0.0363(12) Uani 1 1 d .
H78A H 0.1591 0.9185 1.1478 0.054 Uiso 1 1 calc R
H78B H 0.1469 0.8647 1.1054 0.054 Uiso 1 1 calc R
H78C H 0.1686 0.9138 1.0647 0.054 Uiso 1 1 calc R
C79 C 0.1325(3) 1.08727(17) 1.0241(3) 0.0259(10) Uani 1 1 d .
C80 C 0.0772(3) 1.04549(19) 1.0330(3) 0.0350(12) Uani 1 1 d .
H80A H 0.0941 1.0133 1.0161 0.052 Uiso 1 1 calc R
H80B H 0.0215 1.0532 1.0021 0.052 Uiso 1 1 calc R
H80C H 0.0799 1.0427 1.0866 0.052 Uiso 1 1 calc R
C81 C 0.1036(3) 1.12625(18) 0.9724(3) 0.0303(11) Uani 1 1 d .
H81 H 0.0480 1.1267 0.9430 0.036 Uiso 1 1 calc R
C82 C 0.1543(3) 1.16479(18) 0.9624(3) 0.0307(12) Uani 1 1 d .
C83 C 0.1218(4) 1.2069(2) 0.9056(3) 0.0461(15) Uani 1 1 d .
H83A H 0.0994 1.2339 0.9296 0.069 Uiso 1 1 calc R
H83B H 0.0791 1.1935 0.8617 0.069 Uiso 1 1 calc R
H83C H 0.1657 1.2207 0.8888 0.069 Uiso 1 1 calc R
C84 C 0.2356(3) 1.16318(17) 1.0048(3) 0.0291(11) Uani 1 1 d .
H84 H 0.2706 1.1891 0.9979 0.035 Uiso 1 1 calc R
C85 C 0.2676(3) 1.12455(16) 1.0575(3) 0.0236(10) Uani 1 1 d .
C86 C 0.3566(3) 1.12323(19) 1.1005(3) 0.0317(11) Uani 1 1 d .
H86A H 0.3643 1.1152 1.1540 0.048 Uiso 1 1 calc R
H86B H 0.3806 1.1564 1.0969 0.048 Uiso 1 1 calc R
H86C H 0.3829 1.0972 1.0785 0.048 Uiso 1 1 calc R
C87 C 0.3506(4) 0.0843(2) 0.6128(3) 0.0473(15) Uani 1 1 d .
H87A H 0.3008 0.0812 0.5688 0.057 Uiso 1 1 calc R
H87B H 0.3817 0.0523 0.6170 0.057 Uiso 1 1 calc R
C88 C 0.5950(5) 0.1132(2) 0.5564(5) 0.075(2) Uani 1 1 d .
H88A H 0.5498 0.0938 0.5649 0.090 Uiso 1 1 calc R
H88B H 0.6172 0.0929 0.5225 0.090 Uiso 1 1 calc R
N1 N 0.3067(2) 0.98349(14) 0.8497(2) 0.0241(8) Uani 1 1 d .
N2 N 0.2488(2) 0.91352(14) 0.8616(2) 0.0229(8) Uani 1 1 d .
N3 N 0.2939(2) 0.97598(14) 1.1693(2) 0.0244(8) Uani 1 1 d .
N4 N 0.2451(2) 1.04719(13) 1.12098(19) 0.0204(8) Uani 1 1 d .
P1 P 0.20553(8) 0.86492(5) 0.71913(7) 0.0273(3) Uani 1 1 d .
P2 P 0.19561(8) 1.09817(4) 1.23305(7) 0.0235(3) Uani 1 1 d .
Cl1 Cl 0.58882(12) 0.03799(8) 0.40293(15) 0.0930(8) Uani 1 1 d .
Cl2 Cl 0.32415(9) 0.09356(6) 0.69659(8) 0.0502(4) Uani 1 1 d .
Cl3 Cl 0.40942(11) 0.13557(8) 0.59782(10) 0.0739(6) Uani 1 1 d .
Cl4 Cl 0.66948(14) 0.12162(8) 0.64237(11) 0.0775(6) Uani 1 1 d .
Cl5 Cl 0.55650(10) 0.17206(6) 0.51013(12) 0.0657(5) Uani 1 1 d .
Au1 Au 0.278681(11) 0.979106(6) 1.002413(9) 0.02106(6) Uani 1 1 d .
O1 O 0.4066(4) 1.0110(2) 1.4256(4) 0.133(3) Uani 1 1 d .

loop_
_atom_site_aniso_label
_atom_site_aniso_U_11
_atom_site_aniso_U_22
_atom_site_aniso_U_33
_atom_site_aniso_U_23
_atom_site_aniso_U_13
_atom_site_aniso_U_12
C1 0.035(3) 0.032(3) 0.023(3) -0.006(2) 0.013(2) -0.002(2)
C2 0.023(3) 0.021(2) 0.023(2) 0.0002(19) 0.005(2) 0.0000(19)
C3 0.029(3) 0.029(3) 0.018(2) -0.0015(19) 0.006(2) 0.004(2)
C4 0.033(3) 0.028(2) 0.022(2) 0.000(2) 0.011(2) 0.002(2)
C5 0.043(3) 0.031(3) 0.021(3) -0.007(2) 0.003(2) 0.002(2)
C6 0.032(3) 0.023(2) 0.022(2) 0.0009(18) 0.010(2) -0.003(2)
C7 0.035(3) 0.024(2) 0.020(2) -0.0072(19) 0.007(2) -0.006(2)
C8 0.036(3) 0.043(3) 0.031(3) -0.012(2) 0.001(2) 0.008(3)
C9 0.040(3) 0.058(4) 0.046(3) -0.004(3) 0.015(3) 0.007(3)
C10 0.056(4) 0.047(4) 0.037(3) -0.013(3) 0.005(3) 0.013(3)
C11 0.066(5) 0.042(4) 0.035(3) -0.013(3) -0.013(3) 0.020(3)
C12 0.092(6) 0.044(4) 0.076(5) -0.015(4) -0.026(4) 0.028(4)
C13 0.079(5) 0.025(3) 0.040(3) -0.008(2) -0.007(3) -0.002(3)
C14 0.048(4) 0.031(3) 0.029(3) -0.006(2) -0.004(2) 0.002(3)
C15 0.056(4) 0.030(3) 0.048(4) 0.001(3) 0.004(3) -0.014(3)
C16 0.039(3) 0.028(3) 0.020(2) 0.002(2) 0.010(2) 0.003(2)
C17 0.035(3) 0.030(3) 0.031(3) -0.003(2) 0.012(2) 0.004(2)
C18 0.047(4) 0.040(3) 0.036(3) -0.007(2) 0.016(3) 0.008(3)
C19 0.056(4) 0.027(3) 0.024(3) -0.005(2) 0.010(3) 0.006(2)
C20 0.046(4) 0.046(3) 0.034(3) -0.011(3) 0.008(3) -0.009(3)
C21 0.035(3) 0.051(3) 0.036(3) -0.011(3) 0.015(3) -0.004(3)
C22 0.034(3) 0.028(3) 0.021(2) -0.004(2) 0.007(2) -0.001(2)
C23 0.038(3) 0.039(3) 0.024(3) -0.001(2) 0.009(2) 0.003(2)
C24 0.042(3) 0.042(3) 0.030(3) -0.004(2) 0.013(2) 0.008(2)
C25 0.050(4) 0.031(3) 0.034(3) -0.007(2) 0.009(3) 0.009(2)
C26 0.045(4) 0.031(3) 0.048(3) 0.002(2) 0.010(3) -0.002(2)
C27 0.034(3) 0.036(3) 0.036(3) -0.008(2) 0.008(2) -0.005(2)
C28 0.033(3) 0.031(3) 0.022(2) 0.002(2) 0.009(2) 0.004(2)
C29 0.036(3) 0.039(3) 0.041(3) 0.003(2) 0.011(3) 0.008(2)
C30 0.049(4) 0.026(3) 0.030(3) 0.008(2) 0.017(3) 0.010(2)
C31 0.045(3) 0.029(3) 0.032(3) 0.005(2) 0.014(2) -0.003(2)
C32 0.054(4) 0.032(3) 0.059(4) 0.005(3) 0.013(3) -0.007(3)
C33 0.031(3) 0.036(3) 0.039(3) 0.008(2) 0.008(2) -0.008(2)
C34 0.033(3) 0.029(3) 0.029(3) 0.006(2) 0.010(2) 0.001(2)
C35 0.034(3) 0.030(3) 0.058(4) 0.007(2) 0.014(3) 0.001(2)
C36 0.040(3) 0.024(2) 0.024(3) -0.009(2) 0.010(2) -0.007(2)
C37 0.044(3) 0.032(3) 0.036(3) 0.002(2) 0.005(3) 0.005(2)
C38 0.068(4) 0.027(3) 0.032(3) -0.004(2) 0.015(3) -0.010(3)
C39 0.057(4) 0.041(3) 0.043(3) -0.012(3) 0.023(3) -0.025(3)
C40 0.095(6) 0.056(4) 0.086(5) -0.014(4) 0.051(5) -0.037(4)
C41 0.040(3) 0.055(4) 0.036(3) -0.018(3) 0.016(3) -0.018(3)
C42 0.032(3) 0.040(3) 0.026(3) -0.010(2) 0.012(2) -0.008(2)
C43 0.032(3) 0.057(4) 0.038(3) -0.004(3) 0.011(3) 0.007(3)
C44 0.036(3) 0.024(2) 0.021(2) 0.0017(19) 0.010(2) 0.002(2)
C45 0.025(3) 0.017(2) 0.021(2) -0.0016(18) 0.0057(19) -0.0053(19)
C46 0.029(3) 0.021(2) 0.016(2) -0.0007(18) 0.0052(19) -0.0009(19)
C47 0.036(3) 0.022(2) 0.018(2) -0.0020(18) 0.009(2) 0.002(2)
C48 0.029(3) 0.021(2) 0.021(2) -0.0021(18) 0.012(2) 0.0015(19)
C49 0.043(3) 0.018(2) 0.019(2) 0.0019(18) 0.012(2) 0.005(2)
C50 0.032(3) 0.016(2) 0.017(2) -0.0003(17) 0.008(2) 0.0022(19)
C51 0.033(3) 0.025(2) 0.020(2) -0.0016(19) 0.014(2) 0.003(2)
C52 0.037(3) 0.022(2) 0.029(3) 0.003(2) 0.006(2) 0.004(2)
C53 0.046(3) 0.018(2) 0.028(3) 0.003(2) 0.018(2) 0.007(2)
C54 0.038(3) 0.028(3) 0.032(3) -0.003(2) 0.018(2) -0.006(2)
C55 0.051(4) 0.034(3) 0.048(3) -0.004(3) 0.022(3) -0.009(3)
C56 0.030(3) 0.035(3) 0.032(3) -0.007(2) 0.012(2) -0.004(2)
C57 0.033(3) 0.029(3) 0.025(3) -0.003(2) 0.010(2) 0.004(2)
C58 0.032(3) 0.034(3) 0.039(3) 0.002(2) 0.004(2) 0.002(2)
C59 0.044(3) 0.019(2) 0.028(3) 0.001(2) 0.018(2) -0.004(2)
C60 0.046(4) 0.024(3) 0.051(3) -0.003(2) 0.027(3) -0.007(2)
C61 0.058(4) 0.027(3) 0.064(4) -0.002(3) 0.036(3) 0.001(3)
C62 0.082(5) 0.027(3) 0.061(4) -0.009(3) 0.047(4) -0.001(3)
C63 0.091(6) 0.032(3) 0.034(3) -0.010(2) 0.017(3) -0.010(3)
C64 0.056(4) 0.033(3) 0.033(3) -0.003(2) 0.012(3) -0.001(3)
C65 0.045(3) 0.023(2) 0.031(3) -0.001(2) 0.023(2) 0.006(2)
C66 0.065(4) 0.030(3) 0.034(3) 0.008(2) 0.024(3) 0.007(3)
C67 0.081(5) 0.032(3) 0.061(4) 0.017(3) 0.041(4) 0.010(3)
C68 0.079(5) 0.023(3) 0.074(5) 0.000(3) 0.055(4) -0.001(3)
C69 0.056(4) 0.036(3) 0.057(4) -0.006(3) 0.032(3) -0.007(3)
C70 0.053(4) 0.025(3) 0.039(3) 0.002(2) 0.020(3) 0.000(2)
C71 0.037(3) 0.030(3) 0.028(3) 0.002(2) 0.012(2) 0.006(2)
C72 0.036(3) 0.038(3) 0.048(3) -0.003(3) 0.010(3) 0.004(2)
C73 0.047(3) 0.037(3) 0.034(3) 0.005(2) 0.017(3) 0.017(3)
C74 0.064(4) 0.022(3) 0.037(3) 0.008(2) 0.027(3) 0.006(3)
C75 0.080(5) 0.032(3) 0.076(5) 0.014(3) 0.053(4) 0.016(3)
C76 0.059(4) 0.023(3) 0.032(3) 0.000(2) 0.025(3) -0.003(2)
C77 0.042(3) 0.026(3) 0.025(3) 0.001(2) 0.014(2) 0.002(2)
C78 0.045(3) 0.026(3) 0.038(3) 0.001(2) 0.013(3) -0.007(2)
C79 0.029(3) 0.028(2) 0.020(2) -0.0052(19) 0.006(2) -0.001(2)
C80 0.032(3) 0.034(3) 0.037(3) 0.000(2) 0.007(2) -0.007(2)
C81 0.028(3) 0.032(3) 0.026(3) -0.003(2) 0.000(2) 0.003(2)
C82 0.043(3) 0.024(3) 0.023(3) 0.002(2) 0.008(2) 0.005(2)
C83 0.059(4) 0.030(3) 0.040(3) 0.013(2) 0.003(3) 0.005(3)
C84 0.042(3) 0.021(2) 0.026(3) 0.002(2) 0.013(2) -0.005(2)
C85 0.030(3) 0.019(2) 0.022(2) -0.0024(18) 0.009(2) -0.0011(19)
C86 0.033(3) 0.031(3) 0.031(3) 0.002(2) 0.010(2) -0.003(2)
C87 0.051(4) 0.049(4) 0.045(3) 0.007(3) 0.018(3) 0.000(3)
C88 0.094(6) 0.026(3) 0.123(7) -0.008(4) 0.057(5) -0.004(3)
N1 0.029(2) 0.025(2) 0.0183(19) 0.0006(16) 0.0069(16) 0.0007(17)
N2 0.023(2) 0.024(2) 0.020(2) 0.0002(16) 0.0053(16) 0.0007(16)
N3 0.035(2) 0.0189(19) 0.0203(19) 0.0009(16) 0.0104(17) 0.0021(17)
N4 0.025(2) 0.0194(19) 0.0160(19) 0.0001(15) 0.0053(16) -0.0014(16)
P1 0.0321(7) 0.0278(6) 0.0213(6) -0.0046(5) 0.0074(5) -0.0008(5)
P2 0.0316(7) 0.0182(6) 0.0211(6) 0.0009(5) 0.0088(5) 0.0017(5)
Cl1 0.0546(11) 0.0671(12) 0.136(2) -0.0468(13) -0.0018(12) 0.0129(9)
Cl2 0.0509(9) 0.0591(9) 0.0430(8) 0.0027(7) 0.0180(7) 0.0067(7)
Cl3 0.0626(11) 0.0965(14) 0.0557(10) 0.0218(10) 0.0084(9) -0.0314(10)
Cl4 0.1093(16) 0.0721(12) 0.0565(11) 0.0129(9) 0.0336(11) -0.0084(11)
Cl5 0.0517(10) 0.0441(9) 0.1060(14) 0.0048(9) 0.0315(10) 0.0082(7)
Au1 0.02632(10) 0.01920(9) 0.01780(9) -0.00056(8) 0.00707(7) -0.00073(8)
O1 0.109(5) 0.083(4) 0.154(6) 0.069(4) -0.037(5) -0.026(4)

loop_
_atom_type_symbol
_atom_type_description
_atom_type_scat_dispersion_real
_atom_type_scat_dispersion_imag
_atom_type_scat_source
C C 0.0033 0.0016 'International Tables Vol C Tables 4.2.6.8 and 6.1.1.4'
H H 0.0000 0.0000 'International Tables Vol C Tables 4.2.6.8 and 6.1.1.4'
N N 0.0061 0.0033 'International Tables Vol C Tables 4.2.6.8 and 6.1.1.4'
P P 0.1023 0.0942 'International Tables Vol C Tables 4.2.6.8 and 6.1.1.4'
Cl Cl 0.1484 0.1585 'International Tables Vol C Tables 4.2.6.8 and 6.1.1.4'
Au Au -2.0133 8.8022 'International Tables Vol C Tables 4.2.6.8 and 6.1.1.4'
O O 0.0106 0.0060 'International Tables Vol C Tables 4.2.6.8 and 6.1.1.4'

loop_
_geom_angle_atom_site_label_1
_geom_angle_atom_site_label_2
_geom_angle_atom_site_label_3
_geom_angle
C16 C1 C22 113.3(4)
C16 C1 P1 108.2(3)
C22 C1 P1 108.8(3)
C16 C1 H1 108.8
C22 C1 H1 108.8
P1 C1 H1 108.8
N2 C2 N1 105.2(4)
N2 C2 Au1 128.2(3)
N1 C2 Au1 126.4(3)
C4 C3 N2 105.5(4)
C4 C3 P1 132.6(4)
N2 C3 P1 121.0(3)
C3 C4 N1 107.7(4)
C3 C4 H4 126.1
N1 C4 H4 126.1
C14 C5 C8 119.3(5)
C14 C5 P1 113.7(4)
C8 C5 P1 126.9(4)
C34 C6 C28 122.8(4)
C34 C6 N1 118.9(4)
C28 C6 N1 118.2(4)
C36 C7 C42 123.1(5)
C36 C7 N2 119.1(4)
C42 C7 N2 117.7(4)
C10 C8 C5 119.1(6)
C10 C8 C9 117.1(5)
C5 C8 C9 123.8(5)
C8 C9 H9A 109.5
C8 C9 H9B 109.5
H9A C9 H9B 109.5
C8 C9 H9C 109.5
H9A C9 H9C 109.5
H9B C9 H9C 109.5
C11 C10 C8 122.3(6)
C11 C10 H10 118.8
C8 C10 H10 118.8
C13 C11 C10 118.5(5)
C13 C11 C12 119.6(7)
C10 C11 C12 121.9(7)
C11 C12 H12A 109.5
C11 C12 H12B 109.5
H12A C12 H12B 109.5
C11 C12 H12C 109.5
H12A C12 H12C 109.5
H12B C12 H12C 109.5
C11 C13 C14 121.5(6)
C11 C13 H13 119.2
C14 C13 H13 119.2
C13 C14 C5 119.2(6)
C13 C14 C15 117.4(5)
C5 C14 C15 123.4(5)
C14 C15 H15A 109.5
C14 C15 H15B 109.5
H15A C15 H15B 109.5
C14 C15 H15C 109.5
H15A C15 H15C 109.5
H15B C15 H15C 109.5
C17 C16 C21 118.2(5)
C17 C16 C1 120.0(5)
C21 C16 C1 121.7(5)
C16 C17 C18 120.2(5)
C16 C17 H17 119.9
C18 C17 H17 119.9
C19 C18 C17 121.1(5)
C19 C18 H18 119.4
C17 C18 H18 119.4
C18 C19 C20 119.1(5)
C18 C19 H19 120.5
C20 C19 H19 120.5
C19 C20 C21 120.7(5)
C19 C20 H20 119.6
C21 C20 H20 119.6
C20 C21 C16 120.6(5)
C20 C21 H21 119.7
C16 C21 H21 119.7
C27 C22 C23 118.5(5)
C27 C22 C1 119.0(5)
C23 C22 C1 122.5(4)
C22 C23 C24 121.3(5)
C22 C23 H23 119.4
C24 C23 H23 119.4
C25 C24 C23 119.8(5)
C25 C24 H24 120.1
C23 C24 H24 120.1
C26 C25 C24 119.2(5)
C26 C25 H25 120.4
C24 C25 H25 120.4
C25 C26 C27 120.9(5)
C25 C26 H26 119.5
C27 C26 H26 119.5
C22 C27 C26 120.3(5)
C22 C27 H27 119.9
C26 C27 H27 119.9
C30 C28 C6 117.2(5)
C30 C28 C29 121.6(4)
C6 C28 C29 121.2(4)
C28 C29 H29A 109.5
C28 C29 H29B 109.5
H29A C29 H29B 109.5
C28 C29 H29C 109.5
H29A C29 H29C 109.5
H29B C29 H29C 109.5
C28 C30 C31 122.2(5)
C28 C30 H30 118.9
C31 C30 H30 118.9
C30 C31 C33 118.2(5)
C30 C31 C32 120.5(5)
C33 C31 C32 121.3(5)
C31 C32 H32A 109.5
C31 C32 H32B 109.5
H32A C32 H32B 109.5
C31 C32 H32C 109.5
H32A C32 H32C 109.5
H32B C32 H32C 109.5
C34 C33 C31 122.3(5)
C34 C33 H33 118.8
C31 C33 H33 118.8
C33 C34 C6 117.2(5)
C33 C34 C35 122.4(5)
C6 C34 C35 120.4(4)
C34 C35 H35A 109.5
C34 C35 H35B 109.5
H35A C35 H35B 109.5
C34 C35 H35C 109.5
H35A C35 H35C 109.5
H35B C35 H35C 109.5
C7 C36 C38 116.8(5)
C7 C36 C37 122.8(4)
C38 C36 C37 120.3(5)
C36 C37 H37A 109.5
C36 C37 H37B 109.5
H37A C37 H37B 109.5
C36 C37 H37C 109.5
H37A C37 H37C 109.5
H37B C37 H37C 109.5
C39 C38 C36 122.3(5)
C39 C38 H38 118.8
C36 C38 H38 118.8
C38 C39 C41 118.4(5)
C38 C39 C40 121.0(6)
C41 C39 C40 120.6(6)
C39 C40 H40A 109.5
C39 C40 H40B 109.5
H40A C40 H40B 109.5
C39 C40 H40C 109.5
H40A C40 H40C 109.5
H40B C40 H40C 109.5
C42 C41 C39 122.0(5)
C42 C41 H41 119.0
C39 C41 H41 119.0
C41 C42 C7 117.2(5)
C41 C42 C43 121.0(5)
C7 C42 C43 121.7(5)
C42 C43 H43A 109.5
C42 C43 H43B 109.5
H43A C43 H43B 109.5
C42 C43 H43C 109.5
H43A C43 H43C 109.5
H43B C43 H43C 109.5
C59 C44 C65 111.2(4)
C59 C44 P2 108.0(3)
C65 C44 P2 112.2(3)
C59 C44 H44 108.5
C65 C44 H44 108.5
P2 C44 H44 108.5
N4 C45 N3 105.0(4)
N4 C45 Au1 128.1(3)
N3 C45 Au1 126.9(3)
C47 C46 N4 105.0(4)
C47 C46 P2 131.7(4)
N4 C46 P2 121.5(3)
C46 C47 N3 107.1(4)
C46 C47 H47 126.5
N3 C47 H47 126.5
C51 C48 C57 118.8(4)
C51 C48 P2 114.7(3)
C57 C48 P2 126.5(3)
C71 C49 C77 123.2(4)
C71 C49 N3 118.6(4)
C77 C49 N3 118.2(4)
C79 C50 C85 122.9(4)
C79 C50 N4 118.8(4)
C85 C50 N4 118.2(4)
C53 C51 C48 119.7(4)
C53 C51 C52 117.5(4)
C48 C51 C52 122.8(4)
C51 C52 H52A 109.5
C51 C52 H52B 109.5
H52A C52 H52B 109.5
C51 C52 H52C 109.5
H52A C52 H52C 109.5
H52B C52 H52C 109.5
C54 C53 C51 122.1(4)
C54 C53 H53 119.0
C51 C53 H53 119.0
C56 C54 C53 117.8(4)
C56 C54 C55 121.7(5)
C53 C54 C55 120.4(5)
C54 C55 H55A 109.5
C54 C55 H55B 109.5
H55A C55 H55B 109.5
C54 C55 H55C 109.5
H55A C55 H55C 109.5
H55B C55 H55C 109.5
C54 C56 C57 122.9(5)
C54 C56 H56 118.6
C57 C56 H56 118.6
C56 C57 C48 118.8(4)
C56 C57 C58 117.7(4)
C48 C57 C58 123.5(4)
C57 C58 H58A 109.5
C57 C58 H58B 109.5
H58A C58 H58B 109.5
C57 C58 H58C 109.5
H58A C58 H58C 109.5
H58B C58 H58C 109.5
C60 C59 C64 119.3(5)
C60 C59 C44 121.0(4)
C64 C59 C44 119.6(5)
C59 C60 C61 121.1(5)
C59 C60 H60 119.5
C61 C60 H60 119.5
C62 C61 C60 119.6(6)
C62 C61 H61 120.2
C60 C61 H61 120.2
C63 C62 C61 120.0(5)
C63 C62 H62 120.0
C61 C62 H62 120.0
C62 C63 C64 120.5(6)
C62 C63 H63 119.8
C64 C63 H63 119.8
C59 C64 C63 119.4(6)
C59 C64 H64 120.3
C63 C64 H64 120.3
C70 C65 C66 117.8(5)
C70 C65 C44 124.1(4)
C66 C65 C44 118.1(5)
C67 C66 C65 120.0(6)
C67 C66 H66 120.0
C65 C66 H66 120.0
C68 C67 C66 121.4(6)
C68 C67 H67 119.3
C66 C67 H67 119.3
C67 C68 C69 119.5(6)
C67 C68 H68 120.3
C69 C68 H68 120.3
C68 C69 C70 119.6(6)
C68 C69 H69 120.2
C70 C69 H69 120.2
C65 C70 C69 121.6(5)
C65 C70 H70 119.2
C69 C70 H70 119.2
C49 C71 C73 117.0(5)
C49 C71 C72 121.2(4)
C73 C71 C72 121.8(5)
C71 C72 H72A 109.5
C71 C72 H72B 109.5
H72A C72 H72B 109.5
C71 C72 H72C 109.5
H72A C72 H72C 109.5
H72B C72 H72C 109.5
C74 C73 C71 122.0(5)
C74 C73 H73 119.0
C71 C73 H73 119.0
C73 C74 C76 119.0(5)
C73 C74 C75 120.5(6)
C76 C74 C75 120.6(5)
C74 C75 H75A 109.5
C74 C75 H75B 109.5
H75A C75 H75B 109.5
C74 C75 H75C 109.5
H75A C75 H75C 109.5
H75B C75 H75C 109.5
C74 C76 C77 121.7(5)
C74 C76 H76 119.2
C77 C76 H76 119.2
C76 C77 C49 117.1(5)
C76 C77 C78 121.3(5)
C49 C77 C78 121.6(4)
C77 C78 H78A 109.5
C77 C78 H78B 109.5
H78A C78 H78B 109.5
C77 C78 H78C 109.5
H78A C78 H78C 109.5
H78B C78 H78C 109.5
C50 C79 C81 118.0(4)
C50 C79 C80 121.2(4)
C81 C79 C80 120.8(4)
C79 C80 H80A 109.5
C79 C80 H80B 109.5
H80A C80 H80B 109.5
C79 C80 H80C 109.5
H80A C80 H80C 109.5
H80B C80 H80C 109.5
C79 C81 C82 121.5(5)
C79 C81 H81 119.2
C82 C81 H81 119.2
C84 C82 C81 118.5(4)
C84 C82 C83 120.7(5)
C81 C82 C83 120.8(5)
C82 C83 H83A 109.5
C82 C83 H83B 109.5
H83A C83 H83B 109.5
C82 C83 H83C 109.5
H83A C83 H83C 109.5
H83B C83 H83C 109.5
C82 C84 C85 122.0(4)
C82 C84 H84 119.0
C85 C84 H84 119.0
C50 C85 C84 116.9(4)
C50 C85 C86 122.7(4)
C84 C85 C86 120.4(4)
C85 C86 H86A 109.5
C85 C86 H86B 109.5
H86A C86 H86B 109.5
C85 C86 H86C 109.5
H86A C86 H86C 109.5
H86B C86 H86C 109.5
Cl2 C87 Cl3 110.7(3)
Cl2 C87 H87A 109.5
Cl3 C87 H87A 109.5
Cl2 C87 H87B 109.5
Cl3 C87 H87B 109.5
H87A C87 H87B 108.1
Cl4 C88 Cl5 113.0(4)
Cl4 C88 H88A 109.0
Cl5 C88 H88A 109.0
Cl4 C88 H88B 109.0
Cl5 C88 H88B 109.0
H88A C88 H88B 107.8
C2 N1 C4 110.4(4)
C2 N1 C6 122.8(4)
C4 N1 C6 126.8(4)
C2 N2 C3 111.2(4)
C2 N2 C7 123.0(4)
C3 N2 C7 125.6(4)
C45 N3 C47 111.3(4)
C45 N3 C49 123.8(4)
C47 N3 C49 124.9(4)
C45 N4 C46 111.7(4)
C45 N4 C50 124.0(4)
C46 N4 C50 124.3(4)
C3 P1 C5 104.1(2)
C3 P1 C1 99.1(2)
C5 P1 C1 109.1(2)
C46 P2 C48 106.2(2)
C46 P2 C44 99.3(2)
C48 P2 C44 106.4(2)
C45 Au1 C2 177.80(18)

loop_
_geom_bond_atom_site_label_1
_geom_bond_atom_site_label_2
_geom_bond_distance
C1 C16 1.529(6)
C1 C22 1.542(7)
C1 P1 1.877(5)
C1 H1 1.0000
C2 N2 1.347(6)
C2 N1 1.351(6)
C2 Au1 2.010(4)
C3 C4 1.347(7)
C3 N2 1.401(6)
C3 P1 1.821(5)
C4 N1 1.388(6)
C4 H4 0.9500
C5 C14 1.414(7)
C5 C8 1.417(8)
C5 P1 1.848(5)
C6 C34 1.388(7)
C6 C28 1.396(7)
C6 N1 1.440(6)
C7 C36 1.391(7)
C7 C42 1.398(7)
C7 N2 1.453(6)
C8 C10 1.391(8)
C8 C9 1.502(8)
C9 H9A 0.9800
C9 H9B 0.9800
C9 H9C 0.9800
C10 C11 1.389(9)
C10 H10 0.9500
C11 C13 1.387(9)
C11 C12 1.521(8)
C12 H12A 0.9800
C12 H12B 0.9800
C12 H12C 0.9800
C13 C14 1.408(8)
C13 H13 0.9500
C14 C15 1.519(8)
C15 H15A 0.9800
C15 H15B 0.9800
C15 H15C 0.9800
C16 C17 1.387(7)
C16 C21 1.391(7)
C17 C18 1.390(7)
C17 H17 0.9500
C18 C19 1.364(8)
C18 H18 0.9500
C19 C20 1.376(8)
C19 H19 0.9500
C20 C21 1.380(7)
C20 H20 0.9500
C21 H21 0.9500
C22 C27 1.378(7)
C22 C23 1.386(7)
C23 C24 1.390(7)
C23 H23 0.9500
C24 C25 1.381(8)
C24 H24 0.9500
C25 C26 1.374(8)
C25 H25 0.9500
C26 C27 1.396(7)
C26 H26 0.9500
C27 H27 0.9500
C28 C30 1.381(7)
C28 C29 1.521(7)
C29 H29A 0.9800
C29 H29B 0.9800
C29 H29C 0.9800
C30 C31 1.382(7)
C30 H30 0.9500
C31 C33 1.390(7)
C31 C32 1.518(7)
C32 H32A 0.9800
C32 H32B 0.9800
C32 H32C 0.9800
C33 C34 1.381(7)
C33 H33 0.9500
C34 C35 1.510(7)
C35 H35A 0.9800
C35 H35B 0.9800
C35 H35C 0.9800
C36 C38 1.402(7)
C36 C37 1.501(7)
C37 H37A 0.9800
C37 H37B 0.9800
C37 H37C 0.9800
C38 C39 1.381(8)
C38 H38 0.9500
C39 C41 1.393(8)
C39 C40 1.514(8)
C40 H40A 0.9800
C40 H40B 0.9800
C40 H40C 0.9800
C41 C42 1.390(7)
C41 H41 0.9500
C42 C43 1.497(7)
C43 H43A 0.9800
C43 H43B 0.9800
C43 H43C 0.9800
C44 C59 1.525(6)
C44 C65 1.528(7)
C44 P2 1.869(5)
C44 H44 1.0000
C45 N4 1.344(6)
C45 N3 1.350(6)
C45 Au1 2.007(4)
C46 C47 1.365(6)
C46 N4 1.408(5)
C46 P2 1.815(5)
C47 N3 1.387(6)
C47 H47 0.9500
C48 C51 1.408(6)
C48 C57 1.427(7)
C48 P2 1.845(5)
C49 C71 1.385(7)
C49 C77 1.395(7)
C49 N3 1.449(6)
C50 C79 1.385(6)
C50 C85 1.394(6)
C50 N4 1.453(5)
C51 C53 1.393(7)
C51 C52 1.513(7)
C52 H52A 0.9800
C52 H52B 0.9800
C52 H52C 0.9800
C53 C54 1.390(7)
C53 H53 0.9500
C54 C56 1.381(7)
C54 C55 1.510(7)
C55 H55A 0.9800
C55 H55B 0.9800
C55 H55C 0.9800
C56 C57 1.390(7)
C56 H56 0.9500
C57 C58 1.511(7)
C58 H58A 0.9800
C58 H58B 0.9800
C58 H58C 0.9800
C59 C60 1.379(7)
C59 C64 1.380(7)
C60 C61 1.392(7)
C60 H60 0.9500
C61 C62 1.381(9)
C61 H61 0.9500
C62 C63 1.365(9)
C62 H62 0.9500
C63 C64 1.415(8)
C63 H63 0.9500
C64 H64 0.9500
C65 C70 1.383(7)
C65 C66 1.397(7)
C66 C67 1.389(8)
C66 H66 0.9500
C67 C68 1.362(9)
C67 H67 0.9500
C68 C69 1.379(8)
C68 H68 0.9500
C69 C70 1.394(7)
C69 H69 0.9500
C70 H70 0.9500
C71 C73 1.395(7)
C71 C72 1.501(7)
C72 H72A 0.9800
C72 H72B 0.9800
C72 H72C 0.9800
C73 C74 1.376(8)
C73 H73 0.9500
C74 C76 1.387(8)
C74 C75 1.512(7)
C75 H75A 0.9800
C75 H75B 0.9800
C75 H75C 0.9800
C76 C77 1.389(7)
C76 H76 0.9500
C77 C78 1.506(7)
C78 H78A 0.9800
C78 H78B 0.9800
C78 H78C 0.9800
C79 C81 1.387(7)
C79 C80 1.503(7)
C80 H80A 0.9800
C80 H80B 0.9800
C80 H80C 0.9800
C81 C82 1.394(7)
C81 H81 0.9500
C82 C84 1.386(7)
C82 C83 1.512(7)
C83 H83A 0.9800
C83 H83B 0.9800
C83 H83C 0.9800
C84 C85 1.399(6)
C84 H84 0.9500
C85 C86 1.504(7)
C86 H86A 0.9800
C86 H86B 0.9800
C86 H86C 0.9800
C87 Cl2 1.765(6)
C87 Cl3 1.768(6)
C87 H87A 0.9900
C87 H87B 0.9900
C88 Cl4 1.723(8)
C88 Cl5 1.796(7)
C88 H88A 0.9900
C88 H88B 0.9900

loop_
_geom_torsion_atom_site_label_1
_geom_torsion_atom_site_label_2
_geom_torsion_atom_site_label_3
_geom_torsion_atom_site_label_4
_geom_torsion
N2 C3 C4 N1 -0.5(5)
P1 C3 C4 N1 168.3(4)
C14 C5 C8 C10 -0.6(7)
P1 C5 C8 C10 175.1(4)
C14 C5 C8 C9 -179.2(5)
P1 C5 C8 C9 -3.5(7)
C5 C8 C10 C11 0.9(8)
C9 C8 C10 C11 179.6(5)
C8 C10 C11 C13 -0.9(9)
C8 C10 C11 C12 178.9(6)
C10 C11 C13 C14 0.7(9)
C12 C11 C13 C14 -179.1(6)
C11 C13 C14 C5 -0.5(8)
C11 C13 C14 C15 -178.4(5)
C8 C5 C14 C13 0.4(7)
P1 C5 C14 C13 -175.8(4)
C8 C5 C14 C15 178.2(5)
P1 C5 C14 C15 1.9(7)
C22 C1 C16 C17 125.1(5)
P1 C1 C16 C17 -114.2(4)
C22 C1 C16 C21 -54.0(6)
P1 C1 C16 C21 66.7(5)
C21 C16 C17 C18 0.2(7)
C1 C16 C17 C18 -178.9(5)
C16 C17 C18 C19 -0.4(8)
C17 C18 C19 C20 -0.4(8)
C18 C19 C20 C21 1.3(8)
C19 C20 C21 C16 -1.4(9)
C17 C16 C21 C20 0.6(8)
C1 C16 C21 C20 179.8(5)
C16 C1 C22 C27 -97.1(5)
P1 C1 C22 C27 142.6(4)
C16 C1 C22 C23 83.6(6)
P1 C1 C22 C23 -36.7(5)
C27 C22 C23 C24 0.0(7)
C1 C22 C23 C24 179.3(4)
C22 C23 C24 C25 0.1(8)
C23 C24 C25 C26 0.4(8)
C24 C25 C26 C27 -1.0(8)
C23 C22 C27 C26 -0.5(7)
C1 C22 C27 C26 -179.8(5)
C25 C26 C27 C22 1.0(8)
C34 C6 C28 C30 -1.3(7)
N1 C6 C28 C30 178.8(4)
C34 C6 C28 C29 -180.0(4)
N1 C6 C28 C29 0.2(7)
C6 C28 C30 C31 -0.1(7)
C29 C28 C30 C31 178.6(5)
C28 C30 C31 C33 1.4(8)
C28 C30 C31 C32 -177.9(5)
C30 C31 C33 C34 -1.5(8)
C32 C31 C33 C34 177.8(5)
C31 C33 C34 C6 0.2(8)
C31 C33 C34 C35 -179.3(5)
C28 C6 C34 C33 1.3(7)
N1 C6 C34 C33 -178.9(4)
C28 C6 C34 C35 -179.2(5)
N1 C6 C34 C35 0.7(7)
C42 C7 C36 C38 1.7(7)
N2 C7 C36 C38 178.1(4)
C42 C7 C36 C37 -176.0(4)
N2 C7 C36 C37 0.4(7)
C7 C36 C38 C39 -1.0(7)
C37 C36 C38 C39 176.7(5)
C36 C38 C39 C41 0.6(8)
C36 C38 C39 C40 -178.8(5)
C38 C39 C41 C42 -0.7(8)
C40 C39 C41 C42 178.7(5)
C39 C41 C42 C7 1.3(7)
C39 C41 C42 C43 -177.6(5)
C36 C7 C42 C41 -1.8(7)
N2 C7 C42 C41 -178.2(4)
C36 C7 C42 C43 177.1(5)
N2 C7 C42 C43 0.6(7)
N4 C46 C47 N3 -0.7(5)
P2 C46 C47 N3 164.0(4)
C57 C48 C51 C53 -1.6(6)
P2 C48 C51 C53 179.4(3)
C57 C48 C51 C52 177.7(4)
P2 C48 C51 C52 -1.2(6)
C48 C51 C53 C54 0.9(7)
C52 C51 C53 C54 -178.5(4)
C51 C53 C54 C56 0.0(7)
C51 C53 C54 C55 179.7(4)
C53 C54 C56 C57 -0.2(7)
C55 C54 C56 C57 -179.8(5)
C54 C56 C57 C48 -0.6(7)
C54 C56 C57 C58 179.0(5)
C51 C48 C57 C56 1.5(7)
P2 C48 C57 C56 -179.7(4)
C51 C48 C57 C58 -178.1(4)
P2 C48 C57 C58 0.7(7)
C65 C44 C59 C60 -59.7(6)
P2 C44 C59 C60 63.8(5)
C65 C44 C59 C64 119.7(5)
P2 C44 C59 C64 -116.9(4)
C64 C59 C60 C61 -1.6(8)
C44 C59 C60 C61 177.7(4)
C59 C60 C61 C62 -1.1(8)
C60 C61 C62 C63 2.2(9)
C61 C62 C63 C64 -0.6(9)
C60 C59 C64 C63 3.2(8)
C44 C59 C64 C63 -176.1(5)
C62 C63 C64 C59 -2.2(8)
C59 C44 C65 C70 96.1(6)
P2 C44 C65 C70 -24.9(6)
C59 C44 C65 C66 -83.4(5)
P2 C44 C65 C66 155.6(4)
C70 C65 C66 C67 -0.6(8)
C44 C65 C66 C67 178.9(5)
C65 C66 C67 C68 1.4(9)
C66 C67 C68 C69 -1.3(9)
C67 C68 C69 C70 0.6(9)
C66 C65 C70 C69 -0.1(8)
C44 C65 C70 C69 -179.6(5)
C68 C69 C70 C65 0.1(8)
C77 C49 C71 C73 2.6(7)
N3 C49 C71 C73 -178.6(4)
C77 C49 C71 C72 -174.5(5)
N3 C49 C71 C72 4.3(7)
C49 C71 C73 C74 -2.3(8)
C72 C71 C73 C74 174.8(5)
C71 C73 C74 C76 0.5(8)
C71 C73 C74 C75 -179.4(5)
C73 C74 C76 C77 1.1(8)
C75 C74 C76 C77 -179.0(5)
C74 C76 C77 C49 -0.9(7)
C74 C76 C77 C78 179.4(5)
C71 C49 C77 C76 -1.0(7)
N3 C49 C77 C76 -179.9(4)
C71 C49 C77 C78 178.6(5)
N3 C49 C77 C78 -0.2(7)
C85 C50 C79 C81 -1.5(7)
N4 C50 C79 C81 179.8(4)
C85 C50 C79 C80 177.4(4)
N4 C50 C79 C80 -1.2(6)
C50 C79 C81 C82 0.2(7)
C80 C79 C81 C82 -178.8(5)
C79 C81 C82 C84 0.9(7)
C79 C81 C82 C83 179.9(5)
C81 C82 C84 C85 -0.7(7)
C83 C82 C84 C85 -179.7(5)
C79 C50 C85 C84 1.7(7)
N4 C50 C85 C84 -179.6(4)
C79 C50 C85 C86 -176.7(4)
N4 C50 C85 C86 2.0(6)
C82 C84 C85 C50 -0.6(7)
C82 C84 C85 C86 177.9(4)
N2 C2 N1 C4 -0.6(5)
Au1 C2 N1 C4 -175.7(3)
N2 C2 N1 C6 178.1(4)
Au1 C2 N1 C6 3.0(6)
C3 C4 N1 C2 0.7(5)
C3 C4 N1 C6 -178.0(4)
C34 C6 N1 C2 96.8(5)
C28 C6 N1 C2 -83.3(6)
C34 C6 N1 C4 -84.6(6)
C28 C6 N1 C4 95.2(6)
N1 C2 N2 C3 0.4(5)
Au1 C2 N2 C3 175.3(3)
N1 C2 N2 C7 -175.7(4)
Au1 C2 N2 C7 -0.8(6)
C4 C3 N2 C2 0.1(5)
P1 C3 N2 C2 -170.3(3)
C4 C3 N2 C7 176.0(4)
P1 C3 N2 C7 5.7(6)
C36 C7 N2 C2 -91.2(5)
C42 C7 N2 C2 85.4(5)
C36 C7 N2 C3 93.3(5)
C42 C7 N2 C3 -90.1(5)
N4 C45 N3 C47 -0.9(5)
Au1 C45 N3 C47 -178.6(3)
N4 C45 N3 C49 176.2(4)
Au1 C45 N3 C49 -1.4(7)
C46 C47 N3 C45 1.0(5)
C46 C47 N3 C49 -176.1(4)
C71 C49 N3 C45 104.3(5)
C77 C49 N3 C45 -76.8(6)
C71 C49 N3 C47 -79.0(6)
C77 C49 N3 C47 100.0(5)
N3 C45 N4 C46 0.5(5)
Au1 C45 N4 C46 178.1(3)
N3 C45 N4 C50 -178.4(4)
Au1 C45 N4 C50 -0.8(6)
C47 C46 N4 C45 0.1(5)
P2 C46 N4 C45 -166.5(3)
C47 C46 N4 C50 179.0(4)
P2 C46 N4 C50 12.4(6)
C79 C50 N4 C45 87.8(5)
C85 C50 N4 C45 -90.9(5)
C79 C50 N4 C46 -91.0(5)
C85 C50 N4 C46 90.3(5)
C4 C3 P1 C5 111.1(5)
N2 C3 P1 C5 -81.5(4)
C4 C3 P1 C1 -1.3(5)
N2 C3 P1 C1 166.0(4)
C14 C5 P1 C3 124.7(4)
C8 C5 P1 C3 -51.2(5)
C14 C5 P1 C1 -130.2(4)
C8 C5 P1 C1 53.9(5)
C16 C1 P1 C3 167.9(3)
C22 C1 P1 C3 -68.6(4)
C16 C1 P1 C5 59.5(4)
C22 C1 P1 C5 -177.1(3)
C47 C46 P2 C48 117.3(5)
N4 C46 P2 C48 -80.1(4)
C47 C46 P2 C44 7.1(5)
N4 C46 P2 C44 169.7(4)
C51 C48 P2 C46 125.7(3)
C57 C48 P2 C46 -53.1(4)
C51 C48 P2 C44 -129.2(3)
C57 C48 P2 C44 51.9(4)
C59 C44 P2 C46 173.5(3)
C65 C44 P2 C46 -63.6(4)
C59 C44 P2 C48 63.5(4)
C65 C44 P2 C48 -173.6(3)
N4 C45 Au1 C2 -47(5)
N3 C45 Au1 C2 130(4)
N2 C2 Au1 C45 -80(5)
N1 C2 Au1 C45 94(5)
